data_2003072
loop_
_publ_author_name
'Luger, Peter'
'Weber, Manuela'
Kashino,Setsuo
'Amakura, Yoshiaki'
'Yoshida, Takashi'
'Okuda, Takuo'
'Beurskens, Gezina'
'Dauter, Zbigniew'

_publ_section_title
;
 Structure of the Tannin Geraniin Based on Conventional X-ray Data at
 295 K and on Synchrotron Data at 293 and 120 K
;
_journal_issue 5
_journal_name_full 'Acta Crystallographica Section B'
_journal_page_first 687
_journal_page_last 694
_journal_paper_doi 10.1107/S0108768198000081
_journal_volume 54
_journal_year 1998
_chemical_formula_moiety 'C41 H28 O27 ,7H2 O'
_chemical_formula_sum 'C41 H42 O34'
_chemical_formula_weight 1078.76
_chemical_name_common geraniin
_space_group_IT_number 19
_symmetry_cell_setting orthorhombic
_symmetry_space_group_name_Hall 'P 2ac 2ab'
_symmetry_space_group_name_H-M 'P 21 21 21'
_audit_creation_method SHELXL
_cell_angle_alpha 90.00
_cell_angle_beta 90.00
_cell_angle_gamma 90.00
_cell_formula_units_Z 4
_cell_length_a 13.000(4)
_cell_length_b 29.100(4)
_cell_length_c 11.600(4)
_cell_measurement_reflns_used 'See text, section 2'
_cell_measurement_temperature 293(2)
_cell_measurement_theta_max 'See text, section 2'
_cell_measurement_theta_min 'See text, section 2'
_cell_volume 4388(2)
_computing_cell_refinement 'Imaging Plate'
_computing_data_collection 'Imaging Plate'
_computing_data_reduction 'Imaging Plate'
_computing_molecular_graphics
;
SCHAKAL88 (Keller, 1988), ORTEP (Johnson, 1976
;
_computing_publication_material 'SHELXL-93 (Sheldrick, 1993)'
_computing_structure_refinement 'SHELXL-93 (Sheldrick, 1993)'
_computing_structure_solution 'SHELXS-86 (Sheldrick, 1990)'
_diffrn_ambient_temperature 293(2)
_diffrn_measurement_device 'Imaging Plate'
_diffrn_measurement_method \f
_diffrn_radiation_monochromator none
_diffrn_radiation_source 'imaging plate'
_diffrn_radiation_type synchrotron
_diffrn_radiation_wavelength 0.860
_diffrn_reflns_av_R_equivalents 0.059
_diffrn_reflns_av_sigmaI/netI 0.0482
_diffrn_reflns_limit_h_max 15
_diffrn_reflns_limit_h_min 0
_diffrn_reflns_limit_k_max 34
_diffrn_reflns_limit_k_min 0
_diffrn_reflns_limit_l_max 13
_diffrn_reflns_limit_l_min 0
_diffrn_reflns_number 23617
_diffrn_reflns_theta_max 30.33
_diffrn_reflns_theta_min 1.70
_exptl_absorpt_coefficient_mu 0.146
_exptl_absorpt_correction_type none
_exptl_crystal_colour yellow
_exptl_crystal_density_diffrn 1.633
_exptl_crystal_density_meas ?
_exptl_crystal_description prismatic
_exptl_crystal_F_000 2240
_exptl_crystal_size_max 0.40
_exptl_crystal_size_mid 0.10
_exptl_crystal_size_min 0.04
_refine_diff_density_max 0.551
_refine_diff_density_min -0.400
_refine_ls_abs_structure_details 'Flack H D (1983), Acta Cryst. A39, 876-881'
_refine_ls_abs_structure_Flack -0.7(14)
_refine_ls_extinction_coef 0.0017(8)
_refine_ls_extinction_method 'SHELXL93 (Sheldrick, 1993)'
_refine_ls_goodness_of_fit_all 1.046
_refine_ls_goodness_of_fit_obs 1.074
_refine_ls_hydrogen_treatment noref
_refine_ls_matrix_type full
_refine_ls_number_parameters 691
_refine_ls_number_reflns 4027
_refine_ls_number_restraints 0
_refine_ls_restrained_S_all 1.046
_refine_ls_restrained_S_obs 1.074
_refine_ls_R_factor_all 0.0614
_refine_ls_R_factor_obs 0.0557
_refine_ls_shift/esd_max 0.367
_refine_ls_shift/esd_mean 0.078
_refine_ls_structure_factor_coef Fsqd
_refine_ls_weighting_details 'w=1/[\s^2^(Fo^2^)+(0.1263P)^2^+0.6630P], where P=(Fo^2^+2Fc^2^)/3'
_refine_ls_weighting_scheme calc
_refine_ls_wR_factor_all 0.1599
_refine_ls_wR_factor_obs 0.1535
_reflns_number_observed 3598
_reflns_number_total 4027
_reflns_observed_criterion F>2\s(F)
_cod_data_source_file oh0063.cif
_cod_data_source_block gerah
_cod_depositor_comments
;
The following automatic conversions were performed:

'_refine_ls_weighting_scheme' value 'calc
w=1/[\s^2^(Fo^2^)+(0.1263P)^2^+0.6630P], where P=(Fo^2^+2Fc^2^)/3'
was changed to 'calc'. New tag '_refine_ls_weighting_details' was
created. The value of the new tag was set to
'w=1/[\s^2^(Fo^2^)+(0.1263P)^2^+0.6630P], where P=(Fo^2^+2Fc^2^)/3'.

Automatic conversion script
Id: cif_fix_values 3143 2015-03-26 13:38:13Z robertas 
;
_cod_original_cell_volume 4388.(2)
_cod_original_sg_symbol_H-M 'P21 21 21'
_cod_database_code 2003072

loop_
_symmetry_equiv_pos_as_xyz
'x, y, z'
'x+1/2, -y+1/2, -z'
'-x, y+1/2, -z+1/2'
'-x+1/2, -y, z+1/2'

loop_
_atom_site_aniso_label
_atom_site_aniso_U_11
_atom_site_aniso_U_22
_atom_site_aniso_U_33
_atom_site_aniso_U_12
_atom_site_aniso_U_13
_atom_site_aniso_U_23
C1 0.039(3) 0.017(2) 0.029(2) -0.003(2) -0.004(2) -0.001(2)
O1 0.042(2) 0.027(2) 0.028(2) -0.0099(15) 0.0028(14) -0.0035(14)
C2 0.044(3) 0.017(2) 0.025(2) 0.000(2) -0.007(2) -0.007(2)
O2 0.044(2) 0.022(2) 0.029(2) 0.0105(14) -0.009(2) -0.0072(14)
C3 0.034(3) 0.018(2) 0.025(2) -0.004(2) -0.002(2) -0.010(2)
O3 0.034(2) 0.0177(14) 0.027(2) -0.0063(13) 0.0016(14) -0.0065(13)
C4 0.032(2) 0.019(2) 0.027(2) -0.001(2) -0.003(2) -0.004(2)
O4 0.037(2) 0.0163(14) 0.025(2) -0.0029(12) -0.0019(13) -0.0049(13)
C5 0.033(2) 0.018(2) 0.031(2) 0.000(2) -0.002(2) -0.001(2)
O5 0.033(2) 0.021(2) 0.034(2) -0.0047(13) -0.0012(14) 0.0001(14)
C6 0.031(3) 0.021(2) 0.041(3) -0.002(2) 0.007(2) -0.005(2)
O6 0.039(2) 0.0164(15) 0.038(2) -0.0026(13) -0.0013(15) -0.0030(14)
C11 0.044(3) 0.030(2) 0.029(3) -0.004(2) 0.000(2) 0.003(2)
O11 0.054(3) 0.058(2) 0.049(2) -0.031(2) 0.006(2) -0.012(2)
C12 0.040(3) 0.032(2) 0.027(2) 0.003(2) -0.003(2) -0.001(2)
C13 0.037(3) 0.035(3) 0.033(3) -0.001(2) -0.006(2) 0.002(2)
C14 0.038(3) 0.041(3) 0.027(3) 0.011(2) 0.000(2) 0.006(2)
O14 0.047(2) 0.067(3) 0.035(2) 0.002(2) 0.005(2) 0.003(2)
C15 0.048(3) 0.034(2) 0.028(3) 0.010(2) -0.007(2) -0.001(2)
O15 0.063(3) 0.051(2) 0.032(2) 0.003(2) -0.001(2) -0.008(2)
C16 0.044(3) 0.034(3) 0.041(3) -0.005(2) 0.000(2) -0.002(2)
O16 0.063(3) 0.055(2) 0.044(2) -0.026(2) -0.003(2) -0.013(2)
C17 0.040(3) 0.041(3) 0.029(3) -0.006(2) 0.002(2) 0.002(2)
C21 0.036(3) 0.028(2) 0.031(3) 0.004(2) -0.005(2) -0.002(2)
O21 0.113(4) 0.061(3) 0.042(3) 0.050(3) -0.031(3) -0.018(2)
C22 0.035(3) 0.017(2) 0.033(3) -0.001(2) 0.002(2) 0.002(2)
C23 0.039(3) 0.026(2) 0.042(3) 0.001(2) -0.001(2) 0.000(2)
C24 0.044(3) 0.023(2) 0.046(3) 0.003(2) 0.005(2) -0.002(2)
O24 0.048(2) 0.042(2) 0.061(3) 0.023(2) -0.004(2) -0.010(2)
C25 0.044(3) 0.020(2) 0.036(3) 0.000(2) 0.008(2) -0.003(2)
O25 0.047(2) 0.048(2) 0.049(2) 0.011(2) 0.007(2) -0.021(2)
C26 0.041(3) 0.017(2) 0.030(2) -0.004(2) 0.006(2) 0.000(2)
O26 0.055(2) 0.030(2) 0.030(2) 0.007(2) -0.002(2) -0.0069(15)
C27 0.039(3) 0.013(2) 0.031(3) -0.003(2) 0.007(2) 0.003(2)
C31 0.028(2) 0.019(2) 0.031(3) -0.001(2) -0.002(2) -0.003(2)
O31 0.055(2) 0.028(2) 0.028(2) -0.004(2) -0.001(2) -0.0025(15)
C32 0.030(2) 0.014(2) 0.033(3) -0.003(2) -0.003(2) 0.000(2)
C33 0.037(3) 0.016(2) 0.036(3) 0.001(2) -0.009(2) 0.000(2)
C34 0.043(3) 0.023(2) 0.034(3) -0.001(2) -0.013(2) -0.002(2)
O34 0.096(4) 0.025(2) 0.061(3) 0.008(2) -0.050(3) -0.004(2)
C35 0.033(2) 0.020(2) 0.036(3) -0.004(2) -0.010(2) -0.005(2)
O35 0.055(2) 0.029(2) 0.038(2) -0.005(2) -0.016(2) -0.008(2)
C36 0.035(3) 0.012(2) 0.037(3) 0.000(2) -0.002(2) 0.001(2)
O36 0.058(2) 0.016(2) 0.042(2) 0.0036(15) -0.011(2) -0.0064(15)
C37 0.025(2) 0.018(2) 0.031(2) 0.000(2) -0.002(2) 0.001(2)
C41 0.039(3) 0.017(2) 0.021(2) 0.004(2) -0.005(2) 0.001(2)
O41 0.046(2) 0.029(2) 0.039(2) -0.012(2) 0.005(2) -0.003(2)
C42 0.038(3) 0.018(2) 0.025(2) -0.001(2) 0.003(2) 0.000(2)
C43 0.052(3) 0.020(2) 0.030(3) -0.002(2) -0.001(2) 0.002(2)
C44 0.052(3) 0.027(2) 0.029(3) 0.001(2) -0.001(2) 0.000(2)
O44 0.116(4) 0.037(2) 0.020(2) -0.005(2) -0.002(2) -0.003(2)
C45 0.047(3) 0.023(2) 0.031(3) -0.003(2) 0.000(2) -0.003(2)
O45 0.070(3) 0.035(2) 0.033(2) -0.012(2) -0.001(2) -0.011(2)
C46 0.039(3) 0.021(2) 0.031(3) -0.004(2) -0.001(2) 0.001(2)
O461 0.043(2) 0.042(2) 0.044(2) 0.000(2) -0.004(2) -0.009(2)
O462 0.050(2) 0.022(2) 0.035(2) -0.0049(15) 0.007(2) 0.0004(15)
C47 0.034(2) 0.016(2) 0.025(2) 0.001(2) 0.000(2) 0.000(2)
C61 0.025(2) 0.022(2) 0.039(3) 0.002(2) -0.003(2) -0.005(2)
O61 0.061(3) 0.036(2) 0.037(2) -0.016(2) 0.006(2) -0.007(2)
C62 0.032(2) 0.015(2) 0.041(3) -0.001(2) -0.004(2) -0.001(2)
C63 0.043(3) 0.029(2) 0.050(3) -0.006(2) -0.015(3) 0.000(2)
C64 0.060(4) 0.026(2) 0.036(3) -0.002(2) -0.016(3) 0.003(2)
O64 0.112(4) 0.042(2) 0.073(3) -0.018(3) -0.057(3) 0.024(2)
C65 0.050(3) 0.021(2) 0.031(3) -0.004(2) 0.003(2) 0.002(2)
O65 0.070(3) 0.042(2) 0.044(2) -0.013(2) -0.004(2) 0.015(2)
O66 0.041(2) 0.046(2) 0.046(2) -0.016(2) -0.003(2) 0.015(2)
C66 0.030(3) 0.023(2) 0.035(3) -0.005(2) 0.001(2) -0.001(2)
C67 0.039(3) 0.014(2) 0.025(2) -0.001(2) -0.002(2) -0.001(2)
O1W 0.065(3) 0.065(3) 0.080(4) -0.006(2) -0.015(3) -0.010(3)
O2W 0.070(3) 0.058(3) 0.056(3) 0.001(2) 0.008(2) -0.007(2)
O3W 0.077(3) 0.084(4) 0.062(3) 0.023(3) -0.010(3) -0.020(3)
O4W 0.084(4) 0.108(5) 0.068(4) -0.018(4) -0.020(3) 0.001(3)
O5W 0.225(12) 0.115(6) 0.120(6) 0.059(7) -0.061(8) -0.041(6)
O6W 0.44(2) 0.095(6) 0.098(6) 0.089(10) -0.091(10) -0.007(5)
O7W 0.58(3) 0.067(5) 0.251(14) -0.048(10) 0.310(19) -0.034(6)

loop_
_atom_site_label
_atom_site_fract_x
_atom_site_fract_y
_atom_site_fract_z
_atom_site_U_iso_or_equiv
_atom_site_thermal_displace_type
_atom_site_calc_flag
_atom_site_refinement_flags
_atom_site_occupancy
_atom_site_disorder_group
_atom_site_type_symbol
C1 0.6442(4) 0.27268(15) 0.0606(4) 0.0284(10) Uani d . 1 . C
H1 0.6569(4) 0.30491(15) 0.0406(4) 0.05(2) Uiso calc R 1 . H
O1 0.6381(3) 0.24678(11) -0.0437(3) 0.0322(8) Uani d . 1 . O
C2 0.5382(4) 0.26916(15) 0.1128(4) 0.0289(10) Uani d . 1 . C
H2 0.4861(4) 0.27271(15) 0.0525(4) 0.029(13) Uiso calc R 1 . H
O2 0.5250(3) 0.30459(11) 0.1991(3) 0.0317(8) Uani d . 1 . O
C3 0.5189(4) 0.22446(15) 0.1797(4) 0.0256(10) Uani d . 1 . C
H3 0.4571(4) 0.22776(15) 0.2274(4) 0.042(16) Uiso calc R 1 . H
O3 0.5032(3) 0.18855(10) 0.0957(3) 0.0264(7) Uani d . 1 . O
C4 0.6109(4) 0.21290(15) 0.2560(4) 0.0259(10) Uani d . 1 . C
H4 0.6013(4) 0.18303(15) 0.2936(4) 0.018(11) Uiso calc R 1 . H
O4 0.6218(3) 0.24926(10) 0.3415(3) 0.0263(7) Uani d . 1 . O
C5 0.7123(4) 0.21458(15) 0.1933(4) 0.0272(10) Uani d . 1 . C
H5 0.7662(4) 0.21357(15) 0.2523(4) 0.025(13) Uiso calc R 1 . H
O5 0.7247(3) 0.25751(11) 0.1323(3) 0.0294(7) Uani d . 1 . O
C6 0.7327(4) 0.1742(2) 0.1108(5) 0.0311(11) Uani d . 1 . C
H61 0.6933(4) 0.1778(2) 0.0404(5) 0.051(18) Uiso calc R 1 . H
H62 0.8052(4) 0.1726(2) 0.0911(5) 0.042(16) Uiso calc R 1 . H
O6 0.7012(3) 0.13306(10) 0.1715(3) 0.0310(8) Uani d . 1 . O
C11 0.7120(4) 0.2538(2) -0.1256(4) 0.0344(11) Uani d . 1 . C
O11 0.7818(3) 0.2802(2) -0.1126(4) 0.0535(11) Uani d . 1 . O
C12 0.6959(4) 0.2248(2) -0.2281(4) 0.0332(11) Uani d . 1 . C
C13 0.7593(4) 0.2312(2) -0.3219(5) 0.0351(11) Uani d . 1 . C
H13 0.8099(4) 0.2538(2) -0.3197(5) 0.06(2) Uiso calc R 1 . H
C14 0.7481(4) 0.2042(2) -0.4196(5) 0.0354(12) Uani d . 1 . C
O14 0.8078(3) 0.2065(2) -0.5160(4) 0.0496(10) Uani d . 1 . O
H14 0.8555 0.2286 -0.5150 0.123 Uiso d . 1 . H
C15 0.6711(4) 0.1711(2) -0.4244(5) 0.0369(12) Uani d . 1 . C
O15 0.6590(4) 0.14380(15) -0.5191(3) 0.0486(10) Uani d . 1 . O
H15 0.7169 0.1442 -0.5652 0.026 Uiso d . 1 . H
C16 0.6045(5) 0.1664(2) -0.3314(5) 0.0397(12) Uani d . 1 . C
O16 0.5232(4) 0.1362(2) -0.3377(4) 0.0541(11) Uani d . 1 . O
H16 0.5097 0.1324 -0.4117 0.101 Uiso d . 1 . H
C17 0.6169(4) 0.1922(2) -0.2336(5) 0.0368(12) Uani d . 1 . C
H17 0.5729(4) 0.1881(2) -0.1712(5) 0.024(12) Uiso calc R 1 . H
C21 0.4594(4) 0.3390(2) 0.1781(4) 0.0315(11) Uani d . 1 . C
O21 0.4209(5) 0.3436(2) 0.0845(4) 0.072(2) Uani d . 1 . O
C22 0.4406(4) 0.36874(15) 0.2788(4) 0.0285(10) Uani d . 1 . C
C23 0.3550(4) 0.3972(2) 0.2692(5) 0.0355(11) Uani d . 1 . C
H23 0.3173(4) 0.3970(2) 0.2010(5) 0.035(15) Uiso calc R 1 . H
C24 0.3245(4) 0.4255(2) 0.3574(5) 0.0378(12) Uani d . 1 . C
O24 0.2404(3) 0.45298(14) 0.3552(4) 0.0507(11) Uani d . 1 . O
H24 0.2109 0.4502 0.2904 0.084 Uiso d . 1 . H
C25 0.3807(4) 0.4269(2) 0.4583(5) 0.0334(11) Uani d . 1 . C
O25 0.3508(3) 0.45470(14) 0.5464(4) 0.0478(10) Uani d . 1 . O
H25 0.2943 0.4624 0.5361 0.049 Uiso d . 1 . H
C26 0.4669(4) 0.39920(15) 0.4687(4) 0.0294(10) Uani d . 1 . C
O26 0.5141(3) 0.40303(12) 0.5734(3) 0.0385(9) Uani d . 1 . O
C27 0.4986(4) 0.36955(14) 0.3814(4) 0.0276(10) Uani d . 1 . C
C31 0.4529(4) 0.15062(15) 0.1375(4) 0.0259(10) Uani d . 1 . C
O31 0.4361(3) 0.14519(12) 0.2369(3) 0.0370(8) Uani d . 1 . O
C32 0.4246(4) 0.11946(14) 0.0409(4) 0.0256(10) Uani d . 1 . C
C33 0.3693(4) 0.1375(2) -0.0495(4) 0.0299(11) Uani d . 1 . C
H33 0.3595(4) 0.1691(2) -0.0551(4) 0.028(14) Uiso calc R 1 . H
C34 0.3283(4) 0.1086(2) -0.1318(5) 0.0335(11) Uani d . 1 . C
O34 0.2673(4) 0.12685(13) -0.2152(4) 0.0608(14) Uani d . 1 . O
H34 0.2312 0.1063 -0.2462 0.037 Uiso d . 1 . H
C35 0.3471(4) 0.0617(2) -0.1259(4) 0.0297(10) Uani d . 1 . C
O35 0.3070(3) 0.03240(12) -0.2075(3) 0.0409(9) Uani d . 1 . O
H35 0.3189 0.0382 -0.2680 0.082 Uiso d . 1 . H
C36 0.4057(4) 0.04443(14) -0.0368(4) 0.0281(10) Uani d . 1 . C
O36 0.4255(3) -0.00221(11) -0.0345(3) 0.0386(9) Uani d . 1 . O
H36 0.3875 -0.0147 -0.0834 0.086 Uiso d . 1 . H
C37 0.4450(3) 0.07169(15) 0.0506(4) 0.0248(9) Uani d . 1 . C
C41 0.5489(4) 0.25614(14) 0.4201(4) 0.0259(10) Uani d . 1 . C
O41 0.4785(3) 0.23011(12) 0.4392(3) 0.0379(9) Uani d . 1 . O
C42 0.5680(4) 0.30028(15) 0.4823(4) 0.0269(10) Uani d . 1 . C
C43 0.5623(4) 0.3008(2) 0.5968(4) 0.0338(12) Uani d . 1 . C
H43 0.5369(4) 0.2751(2) 0.6350(4) 0.053(18) Uiso calc R 1 . H
C44 0.5951(5) 0.3410(2) 0.6650(5) 0.0358(12) Uani d . 1 . C
O44 0.6015(5) 0.34154(14) 0.7674(3) 0.0578(13) Uani d . 1 . O
C45 0.6157(4) 0.3847(2) 0.5934(5) 0.0337(11) Uani d . 1 . C
O45 0.6704(4) 0.41735(13) 0.6503(3) 0.0461(10) Uani d . 1 . O
H45 0.6625 0.4179 0.7168 0.048 Uiso d . 1 . H
C46 0.6680(4) 0.3730(2) 0.4795(4) 0.0303(11) Uani d . 1 . C
O461 0.7580(3) 0.34920(13) 0.5078(3) 0.0430(9) Uani d . 1 . O
H461 0.7825 0.3351 0.4517 0.040 Uiso d . 1 . H
O462 0.6901(3) 0.41199(11) 0.4135(3) 0.0357(8) Uani d . 1 . O
H462 0.6048 0.4476 0.4184 0.038 Uiso d . 1 . H
C47 0.5954(4) 0.34234(14) 0.4088(4) 0.0251(10) Uani d . 1 . C
H47 0.6292(4) 0.33262(14) 0.3374(4) 0.018(12) Uiso calc R 1 . H
C61 0.6584(4) 0.1000(2) 0.1041(4) 0.0283(10) Uani d . 1 . C
O61 0.6637(3) 0.10061(13) 0.0016(3) 0.0444(10) Uani d . 1 . O
C62 0.6056(4) 0.06547(15) 0.1771(5) 0.0293(10) Uani d . 1 . C
C63 0.6539(5) 0.0480(2) 0.2729(5) 0.0407(13) Uani d . 1 . C
H63 0.7190(5) 0.0586(2) 0.2931(5) 0.046(17) Uiso calc R 1 . H
C64 0.6064(5) 0.0148(2) 0.3397(5) 0.0407(13) Uani d . 1 . C
O64 0.6547(5) -0.0038(2) 0.4342(5) 0.076(2) Uani d . 1 . O
H64 0.6481 -0.0251 0.4526 0.046 Uiso d . 1 . H
C65 0.5088(4) 0.0003(2) 0.3132(4) 0.0341(11) Uani d . 1 . C
O65 0.4542(4) -0.03114(14) 0.3755(4) 0.0520(11) Uani d . 1 . O
H65 0.4962 -0.0372 0.4348 0.137 Uiso d . 1 . H
O66 0.3583(3) 0.00795(14) 0.1960(4) 0.0447(10) Uani d . 1 . O
H66 0.3463 -0.0129 0.2392 0.051 Uiso d . 1 . H
C66 0.4583(4) 0.0192(2) 0.2187(4) 0.0295(10) Uani d . 1 . C
C67 0.5054(4) 0.05160(14) 0.1467(4) 0.0262(10) Uani d . 1 . C
O1W 0.8513(4) 0.2943(2) 0.3418(5) 0.0697(14) Uani d . 1 . O
H11W 0.8341 0.2987 0.2759 0.061 Uiso d . 1 . H
H12W 0.9138 0.3167 0.3292 0.038 Uiso d . 1 . H
O2W 0.4431(4) 0.1012(2) -0.5421(4) 0.0613(12) Uani d . 1 . O
H21W 0.5165 0.0992 -0.5827 0.038 Uiso d . 1 . H
H22W 0.4314 0.0750 -0.5181 0.038 Uiso d . 1 . H
O3W 0.0967(5) 0.4384(2) 0.2005(5) 0.074(2) Uani d . 1 . O
H31W 0.0988 0.4313 0.1251 0.074 Uiso d . 1 . H
H32W 0.1363 0.4710 0.1546 0.038 Uiso d . 1 . H
O4W 0.6907(5) 0.4301(2) 0.8796(5) 0.087(2) Uani d . 1 . O
H41W 0.7400 0.4022 0.9164 0.050 Uiso d . 1 . H
H42W 0.7800 0.4597 0.8767 0.050 Uiso d . 1 . H
O5W 0.4464(10) 0.4695(3) 0.7578(8) 0.153(4) Uani d . 1 . O
H51W 0.5400 0.4844 0.7790 0.050 Uiso d . 1 . H
H52W 0.4200 0.4582 0.6843 0.050 Uiso d . 1 . H
O6W 0.5432(15) -0.0787(3) 0.5493(8) 0.212(8) Uani d . 1 . O
H61W 0.5600 -0.0619 0.6216 0.038 Uiso d . 1 . H
H62W 0.5400 -0.0993 0.5525 0.038 Uiso d . 1 . H
O7W 0.3894(17) 0.0268(3) -0.4130(12) 0.299(13) Uani d . 1 . O
H71W 0.3962 0.0060 -0.5000 0.038 Uiso d . 1 . H
H72W 0.3362 -0.0107 -0.4064 0.038 Uiso d . 1 . H

loop_
_atom_type_symbol
_atom_type_description
_atom_type_scat_dispersion_real
_atom_type_scat_dispersion_imag
_atom_type_scat_source
H H 0.0000 0.0000 'International Tables Vol C Tables 4.2.6.8 and 6.1.1.4'
C C 0.0033 0.0016 'International Tables Vol C Tables 4.2.6.8 and 6.1.1.4'
O O 0.0106 0.0060 'International Tables Vol C Tables 4.2.6.8 and 6.1.1.4'

loop_
_geom_angle_atom_site_label_1
_geom_angle_atom_site_label_2
_geom_angle_atom_site_label_3
_geom_angle
_geom_angle_publ_flag
O5 C1 O1 112.1(4) no
O5 C1 C2 114.9(4) no
O1 C1 C2 104.7(4) no
O5 C1 H1 108.3(2) ?
O1 C1 H1 108.3(2) ?
C2 C1 H1 108.3(2) ?
C11 O1 C1 118.1(4) no
O2 C2 C1 109.7(4) no
O2 C2 C3 103.6(4) no
C1 C2 C3 114.2(4) no
O2 C2 H2 109.7(2) ?
C1 C2 H2 109.7(3) ?
C3 C2 H2 109.7(2) ?
C21 O2 C2 118.9(4) no
O3 C3 C4 110.0(4) no
O3 C3 C2 107.2(4) no
C4 C3 C2 110.6(4) no
O3 C3 H3 109.7(2) ?
C4 C3 H3 109.6(3) ?
C2 C3 H3 109.7(3) ?
C31 O3 C3 114.3(4) no
O4 C4 C5 102.7(3) no
O4 C4 C3 108.1(3) no
C5 C4 C3 113.5(4) no
O4 C4 H4 110.8(2) ?
C5 C4 H4 110.7(2) ?
C3 C4 H4 110.8(2) ?
C41 O4 C4 120.4(3) no
O5 C5 C4 111.3(4) no
O5 C5 C6 109.6(4) no
C4 C5 C6 115.3(4) no
O5 C5 H5 106.8(2) ?
C4 C5 H5 106.7(3) ?
C6 C5 H5 106.7(3) ?
C1 O5 C5 118.5(3) no
O6 C6 C5 106.2(4) no
O6 C6 H61 110.5(3) ?
C5 C6 H61 110.4(3) ?
O6 C6 H62 110.5(2) ?
C5 C6 H62 110.5(3) ?
H61 C6 H62 108.7 ?
C61 O6 C6 114.9(4) no
O11 C11 O1 122.7(5) no
O11 C11 C12 125.2(5) no
O1 C11 C12 112.1(4) no
C13 C12 C17 119.6(5) no
C13 C12 C11 118.4(5) no
C17 C12 C11 121.9(5) no
C12 C13 C14 120.4(5) no
C12 C13 H13 119.8(3) ?
C14 C13 H13 119.8(3) ?
O14 C14 C13 125.6(5) no
O14 C14 C15 114.3(5) no
C13 C14 C15 120.0(5) no
C14 O14 H14 114.9(5) ?
O15 C15 C16 119.6(5) no
O15 C15 C14 121.2(5) no
C16 C15 C14 119.2(5) no
C15 O15 H15 111.3(5) ?
C17 C16 O16 119.0(5) no
C17 C16 C15 121.0(5) no
O16 C16 C15 120.1(5) no
C16 O16 H16 106.5(5) ?
C16 C17 C12 119.7(5) no
C16 C17 H17 120.1(3) ?
C12 C17 H17 120.2(3) ?
O21 C21 O2 120.9(4) no
O21 C21 C22 125.5(5) no
O2 C21 C22 113.6(4) no
C23 C22 C27 119.0(5) no
C23 C22 C21 114.7(5) no
C27 C22 C21 126.2(4) no
C24 C23 C22 121.9(5) no
C24 C23 H23 119.1(3) ?
C22 C23 H23 119.1(3) ?
O24 C24 C23 125.0(5) no
O24 C24 C25 115.1(5) no
C23 C24 C25 119.9(5) no
C24 O24 H24 109.0(4) ?
O25 C25 C24 120.3(5) no
O25 C25 C26 120.8(5) no
C24 C25 C26 118.9(5) no
C25 O25 H25 109.0(5) ?
O26 C26 C25 113.1(4) ?
O26 C26 C27 124.4(4) no
C25 C26 C27 122.5(5) no
C26 O26 C45 121.6(4) no
C26 C27 C22 117.8(4) no
C26 C27 C47 114.5(4) no
C22 C27 C47 127.7(4) no
O31 C31 O3 122.6(4) no
O31 C31 C32 127.4(4) no
O3 C31 C32 110.0(4) no
C33 C32 C37 122.1(4) no
C33 C32 C31 118.1(4) no
C37 C32 C31 119.4(4) no
C32 C33 C34 119.8(4) no
C32 C33 H33 120.1(3) ?
C34 C33 H33 120.1(3) ?
O34 C34 C33 118.7(4) no
O34 C34 C35 121.4(4) no
C33 C34 C35 119.8(4) no
C34 O34 H34 110.6(4) ?
O35 C35 C36 119.8(4) no
O35 C35 C34 120.6(4) no
C36 C35 C34 119.5(4) no
C35 O35 H35 115.6(4) ?
C35 C36 O36 118.4(4) no
C35 C36 C37 122.9(4) no
O36 C36 C37 118.7(4) no
C36 O36 H36 107.7(4) ?
C36 C37 C32 115.8(4) no
C36 C37 C67 121.3(4) no
C32 C37 C67 122.9(4) no
O41 C41 O4 124.8(4) no
O41 C41 C42 125.2(4) no
O4 C41 C42 110.0(4) no
C43 C42 C41 118.9(4) no
C43 C42 C47 123.9(4) no
C41 C42 C47 117.2(4) no
C42 C43 C44 121.9(5) no
C42 C43 H43 119.0(3) ?
C44 C43 H43 119.0(3) ?
O44 C44 C43 124.5(5) no
O44 C44 C45 120.9(5) no
C43 C44 C45 114.6(4) no
O45 C45 O26 107.5(4) no
O45 C45 C46 110.1(4) no
O26 C45 C46 110.6(4) no
O45 C45 C44 114.0(4) no
O26 C45 C44 103.4(4) no
C46 C45 C44 111.0(4) no
C45 O45 H45 115.2(5) ?
O461 C46 O462 111.0(4) no
O461 C46 C45 106.3(4) no
O462 C46 C45 112.6(4) no
O461 C46 C47 110.6(4) no
O462 C46 C47 107.8(4) no
C45 C46 C47 108.6(4) no
C46 O461 H461 112.4(4) ?
C46 O462 H462 112.5(3) ?
C27 C47 C42 109.8(4) no
C27 C47 C46 108.5(4) no
C42 C47 C46 108.1(4) no
C27 C47 H47 110.1(3) ?
C42 C47 H47 110.1(2) ?
C46 C47 H47 110.1(3) ?
O61 C61 O6 122.7(5) no
O61 C61 C62 127.3(5) no
O6 C61 C62 109.9(4) no
C63 C62 C67 121.2(5) no
C63 C62 C61 120.1(5) no
C67 C62 C61 118.6(4) no
C62 C63 C64 120.5(5) no
C62 C63 H63 119.7(3) ?
C64 C63 H63 119.8(3) ?
O64 C64 C65 118.7(5) no
O64 C64 C63 121.2(5) no
C65 C64 C63 120.1(5) no
C64 O64 H64 124.6(6) ?
O65 C65 C64 124.6(5) no
O65 C65 C66 115.9(5) no
C64 C65 C66 119.5(5) no
C65 O65 H65 102.7(4) ?
C66 O66 H66 104.2(4) ?
O66 C66 C65 120.4(5) no
O66 C66 C67 117.6(5) no
C65 C66 C67 121.9(5) no
C66 C67 C62 116.6(4) no
C66 C67 C37 118.8(4) no
C62 C67 C37 124.4(4) no
H11W O1W H12W 89.0(5) ?
H21W O2W H22W 105.2(5) ?
H31W O3W H32W 74.8(4) ?
H41W O4W H42W 88.9(4) ?
H51W O5W H52W 126.8(12) ?
H61W O6W H62W 116.9(11) ?
H71W O7W H72W 70.0(6) ?

loop_
_geom_bond_atom_site_label_1
_geom_bond_atom_site_label_2
_geom_bond_distance
_geom_bond_publ_flag
C1 O5 1.408(6) no
C1 O1 1.428(6) no
C1 C2 1.508(8) no
C1 H1 0.98 ?
O1 C11 1.366(6) no
C2 O2 1.447(5) no
C2 C3 1.535(6) no
C2 H2 0.98 ?
O2 C21 1.338(6) no
C3 O3 1.443(5) no
C3 C4 1.525(7) no
C3 H3 0.98 ?
O3 C31 1.372(6) no
C4 O4 1.457(5) no
C4 C5 1.506(7) no
C4 H4 0.98 ?
O4 C41 1.331(6) no
C5 O5 1.445(5) no
C5 C6 1.539(6) no
C5 H5 0.98 ?
C6 O6 1.448(6) no
C6 H61 0.97 ?
C6 H62 0.97 ?
O6 C61 1.359(6) no
C11 O11 1.199(7) no
C11 C12 1.473(7) no
C12 C13 1.378(8) no
C12 C17 1.400(8) no
C13 C14 1.387(8) no
C13 H13 0.93 ?
C14 O14 1.362(7) no
C14 C15 1.389(8) no
O14 H14 0.893(4) ?
C15 O15 1.365(7) no
C15 C16 1.390(8) no
O15 H15 0.924(4) ?
C16 C17 1.370(8) no
C16 O16 1.375(7) no
O16 H16 0.883(4) ?
C17 H17 0.93 ?
C21 O21 1.203(7) no
C21 C22 1.474(7) no
C22 C23 1.392(7) no
C22 C27 1.409(7) no
C23 C24 1.372(8) no
C23 H23 0.93 ?
C24 O24 1.356(6) no
C24 C25 1.381(8) no
O24 H24 0.848(4) ?
C25 O25 1.360(6) no
C25 C26 1.386(7) no
O25 H25 0.778(4) ?
C26 O26 1.365(6) no
C26 C27 1.393(7) no
O26 C45 1.442(7) no
C27 C47 1.521(6) no
C31 O31 1.184(6) no
C31 C32 1.488(6) no
C32 C33 1.376(7) no
C32 C37 1.419(6) no
C33 C34 1.379(7) no
C33 H33 0.93 ?
C34 O34 1.359(6) no
C34 C35 1.388(7) no
O34 H34 0.841(4) ?
C35 O35 1.377(6) no
C35 C36 1.380(7) no
O35 H35 0.738(4) ?
C36 O36 1.382(5) no
C36 C37 1.384(7) no
O36 H36 0.835(4) ?
C37 C67 1.484(7) no
C41 O41 1.209(6) no
C41 C42 1.494(6) no
C42 C43 1.330(7) no
C42 C47 1.533(6) no
C43 C44 1.474(7) no
C43 H43 0.93 ?
C44 O44 1.191(7) no
C44 C45 1.544(7) no
C45 O45 1.357(6) no
C45 C46 1.525(7) no
O45 H45 0.779(4) ?
C46 O461 1.398(6) no
C46 O462 1.399(6) no
C46 C47 1.536(6) no
O461 H461 0.833(4) ?
O462 H461 1.519(4) ?
C47 H47 0.98 ?
C61 O61 1.191(7) no
C61 C62 1.482(7) no
C62 C63 1.374(8) no
C62 C67 1.409(7) no
C63 C64 1.384(8) no
C63 H63 0.93 ?
C64 O64 1.373(7) no
C64 C65 1.372(8) no
O64 H64 0.661(4) ?
C65 O65 1.365(6) no
C65 C66 1.392(7) no
O65 H65 0.895(4) ?
O66 C66 1.365(7) no
O66 H66 0.802(4) ?
C66 C67 1.401(7) no
O1W H11W 0.807(6) ?
O1W H12W 1.051(5) ?
O2W H21W 1.065(5) ?
O2W H22W 0.827(5) ?
O3W H31W 0.899(5) ?
O3W H32W 1.204(7) ?
O4W H41W 1.119(7) ?
O4W H42W 1.447(6) ?
O5W H51W 1.315(13) ?
O5W H52W 0.977(9) ?
O6W H61W 0.996(9) ?
O6W H62W 0.601(10) ?
O7W H71W 1.180(11) ?
O7W H72W 1.294(12) ?

loop_
_geom_torsion_atom_site_label_1
_geom_torsion_atom_site_label_2
_geom_torsion_atom_site_label_3
_geom_torsion_atom_site_label_4
_geom_torsion
O5 C1 O1 C11 -72.7(5)
C2 C1 O1 C11 162.1(4)
O5 C1 C2 O2 73.8(5)
O1 C1 C2 O2 -162.8(3)
O5 C1 C2 C3 -42.0(5)
O1 C1 C2 C3 81.4(4)
C1 C2 O2 C21 111.0(5)
C3 C2 O2 C21 -126.7(5)
O2 C2 C3 O3 164.9(4)
C1 C2 C3 O3 -75.8(5)
O2 C2 C3 C4 -75.1(5)
C1 C2 C3 C4 44.2(5)
C4 C3 O3 C31 79.9(5)
C2 C3 O3 C31 -159.7(4)
O3 C3 C4 O4 -178.3(3)
C2 C3 C4 O4 63.5(5)
O3 C3 C4 C5 68.5(5)
C2 C3 C4 C5 -49.7(5)
C5 C4 O4 C41 -175.2(4)
C3 C4 O4 C41 64.6(5)
O4 C4 C5 O5 -64.9(4)
C3 C4 C5 O5 51.5(5)
O4 C4 C5 C6 169.4(4)
C3 C4 C5 C6 -74.1(5)
O1 C1 O5 C5 -73.8(5)
C2 C1 O5 C5 45.5(5)
C4 C5 O5 C1 -49.8(5)
C6 C5 O5 C1 78.9(5)
O5 C5 C6 O6 -170.1(4)
C4 C5 C6 O6 -43.6(5)
C5 C6 O6 C61 144.6(4)
C1 O1 C11 O11 0.9(7)
C1 O1 C11 C12 180.0(4)
O11 C11 C12 C13 -6.7(8)
O1 C11 C12 C13 174.3(4)
O11 C11 C12 C17 175.2(6)
O1 C11 C12 C17 -3.9(7)
C17 C12 C13 C14 -2.9(8)
C11 C12 C13 C14 178.9(5)
C12 C13 C14 O14 -178.2(5)
C12 C13 C14 C15 1.5(8)
O14 C14 C15 O15 0.3(7)
C13 C14 C15 O15 -179.4(5)
O14 C14 C15 C16 -178.8(5)
C13 C14 C15 C16 1.4(8)
O15 C15 C16 C17 177.8(5)
C14 C15 C16 C17 -3.1(8)
O15 C15 C16 O16 -3.8(8)
C14 C15 C16 O16 175.3(5)
O16 C16 C17 C12 -176.6(5)
C15 C16 C17 C12 1.8(8)
C13 C12 C17 C16 1.3(8)
C11 C12 C17 C16 179.4(5)
C2 O2 C21 O21 -8.6(8)
C2 O2 C21 C22 171.0(4)
O21 C21 C22 C23 15.0(8)
O2 C21 C22 C23 -164.6(4)
O21 C21 C22 C27 -167.0(6)
O2 C21 C22 C27 13.5(7)
C27 C22 C23 C24 -1.1(7)
C21 C22 C23 C24 177.1(5)
C22 C23 C24 O24 -178.0(5)
C22 C23 C24 C25 1.4(8)
O24 C24 C25 O25 -0.3(7)
C23 C24 C25 O25 -179.7(5)
O24 C24 C25 C26 178.9(4)
C23 C24 C25 C26 -0.6(7)
O25 C25 C26 O26 0.6(6)
C24 C25 C26 O26 -178.5(4)
O25 C25 C26 C27 178.5(5)
C24 C25 C26 C27 -0.6(7)
C25 C26 O26 C45 -167.0(4)
C27 C26 O26 C45 15.2(7)
O26 C26 C27 C22 178.6(4)
C25 C26 C27 C22 1.0(7)
O26 C26 C27 C47 -2.8(6)
C25 C26 C27 C47 179.6(4)
C23 C22 C27 C26 -0.1(6)
C21 C22 C27 C26 -178.1(4)
C23 C22 C27 C47 -178.5(4)
C21 C22 C27 C47 3.5(7)
C3 O3 C31 O31 -9.6(6)
C3 O3 C31 C32 170.2(4)
O31 C31 C32 C33 125.9(6)
O3 C31 C32 C33 -54.0(6)
O31 C31 C32 C37 -47.1(8)
O3 C31 C32 C37 133.1(4)
C37 C32 C33 C34 2.6(8)
C31 C32 C33 C34 -170.2(5)
C32 C33 C34 O34 175.0(5)
C32 C33 C34 C35 -3.0(8)
O34 C34 C35 O35 2.3(9)
C33 C34 C35 O35 -179.8(5)
O34 C34 C35 C36 -177.1(5)
C33 C34 C35 C36 0.8(8)
O35 C35 C36 O36 2.3(7)
C34 C35 C36 O36 -178.4(5)
O35 C35 C36 C37 -177.4(5)
C34 C35 C36 C37 1.9(8)
C35 C36 C37 C32 -2.4(7)
O36 C36 C37 C32 178.0(4)
C35 C36 C37 C67 178.4(5)
O36 C36 C37 C67 -1.3(7)
C33 C32 C37 C36 0.1(7)
C31 C32 C37 C36 172.7(4)
C33 C32 C37 C67 179.4(5)
C31 C32 C37 C67 -8.0(7)
C4 O4 C41 O41 11.7(7)
C4 O4 C41 C42 -169.2(4)
O41 C41 C42 C43 46.2(7)
O4 C41 C42 C43 -132.9(5)
O41 C41 C42 C47 -135.1(5)
O4 C41 C42 C47 45.8(6)
C41 C42 C43 C44 170.6(5)
C47 C42 C43 C44 -8.0(9)
C42 C43 C44 O44 -172.0(6)
C42 C43 C44 C45 11.4(8)
C26 O26 C45 O45 134.4(4)
C26 O26 C45 C46 14.1(6)
C26 O26 C45 C44 -104.8(5)
O44 C44 C45 O45 19.5(8)
C43 C44 C45 O45 -163.7(5)
O44 C44 C45 O26 -96.8(7)
C43 C44 C45 O26 79.9(5)
O44 C44 C45 C46 144.5(6)
C43 C44 C45 C46 -38.7(6)
O45 C45 C46 O461 70.3(5)
O26 C45 C46 O461 -171.0(3)
C44 C45 C46 O461 -56.8(5)
O45 C45 C46 O462 -51.4(6)
O26 C45 C46 O462 67.2(5)
C44 C45 C46 O462 -178.6(4)
O45 C45 C46 C47 -170.6(4)
O26 C45 C46 C47 -52.0(5)
C44 C45 C46 C47 62.2(5)
C26 C27 C47 C42 82.0(5)
C22 C27 C47 C42 -99.6(5)
C26 C27 C47 C46 -35.9(5)
C22 C27 C47 C46 142.5(5)
C43 C42 C47 C27 -87.7(6)
C41 C42 C47 C27 93.7(5)
C43 C42 C47 C46 30.6(7)
C41 C42 C47 C46 -148.0(4)
O461 C46 C47 C27 179.4(4)
O462 C46 C47 C27 -59.1(5)
C45 C46 C47 C27 63.1(5)
O461 C46 C47 C42 60.4(5)
O462 C46 C47 C42 -178.1(4)
C45 C46 C47 C42 -55.9(5)
C6 O6 C61 O61 13.6(7)
C6 O6 C61 C62 -165.5(4)
O61 C61 C62 C63 134.6(6)
O6 C61 C62 C63 -46.3(6)
O61 C61 C62 C67 -46.1(7)
O6 C61 C62 C67 133.0(4)
C67 C62 C63 C64 2.6(8)
C61 C62 C63 C64 -178.1(5)
C62 C63 C64 O64 178.5(5)
C62 C63 C64 C65 -2.5(8)
O64 C64 C65 O65 1.2(8)
C63 C64 C65 O65 -177.8(5)
O64 C64 C65 C66 179.2(5)
C63 C64 C65 C66 0.1(8)
O65 C65 C66 O66 3.3(7)
C64 C65 C66 O66 -174.9(5)
O65 C65 C66 C67 -179.6(4)
C64 C65 C66 C67 2.3(8)
O66 C66 C67 C62 175.0(4)
C65 C66 C67 C62 -2.2(7)
O66 C66 C67 C37 -0.1(7)
C65 C66 C67 C37 -177.4(4)
C63 C62 C67 C66 -0.2(7)
C61 C62 C67 C66 -179.5(4)
C63 C62 C67 C37 174.6(5)
C61 C62 C67 C37 -4.7(7)
C36 C37 C67 C66 -61.2(6)
C32 C37 C67 C66 119.6(5)
C36 C37 C67 C62 124.1(5)
C32 C37 C67 C62 -55.1(7)

loop_
_cod_changelog_entry_id
_cod_changelog_entry_author
_cod_changelog_entry_date
_cod_changelog_entry_text
1 'Vaitkus, Antanas' 2023-12-14T14:30:00+02:00
;
 Corrected the ATOM_TYPE loop by removing extra data values which were
 incorrectly copied from other data items (e.g. 'Imaging Plate',
 'SHELXL-93 (Sheldrick, 1993)').
;
